data_7713460
loop_
_publ_author_name
'Kamilya, Sujit'
'Mehta, Sakshi'
'Lescouezec, Rodrigue'
'Li, Yanling'
'Pechousek, Jiri'
'Semwal, Mohini'
'Mondal, Abhishake'

_publ_section_title
;
 Near Room Temperature Stepwise Spin State Switching and Photomagnetic
 Effect in a Mixed-Valence Molecular Square
;
_journal_name_full 'Dalton Transactions'
_journal_paper_doi 10.1039/D3DT01615C
_journal_year 2023
_chemical_formula_moiety 'C74 H82 B2 Fe4 N38 O4, 2(C15 H13 B Fe N11), 4(C H4 O), 2(H2 O)'
_chemical_formula_sum 'C108 H128 B4 Fe6 N60 O10'
_chemical_formula_weight 2805.04
_space_group_crystal_system triclinic
_space_group_IT_number 2
_space_group_name_Hall '-P 1'
_space_group_name_H-M_alt 'P -1'
_atom_sites_solution_hydrogens mixed
_audit_creation_date 2021-04-19
_audit_creation_method
;
Olex2 1.3
(compiled 2020.11.12 svn.r5f609507 for OlexSys, GUI svn.r6272)
;
_audit_update_record
;
2023-03-29 deposited with the CCDC.	2023-07-12 downloaded from the CCDC.
;
_cell_angle_alpha 87.675(4)
_cell_angle_beta 78.345(3)
_cell_angle_gamma 79.489(3)
_cell_formula_units_Z 1
_cell_length_a 11.9811(5)
_cell_length_b 14.8759(6)
_cell_length_c 18.5704(8)
_cell_measurement_reflns_used 3846
_cell_measurement_temperature 120(2)
_cell_measurement_theta_max 24.8
_cell_measurement_theta_min 2.7
_cell_volume 3187.1(2)
_computing_cell_refinement 'Bruker SAINT'
_computing_data_collection 'Bruker APEX2'
_computing_data_reduction 'Bruker SAINT'
_computing_molecular_graphics 'Olex2 1.3 (Dolomanov et al., 2009)'
_computing_publication_material 'Olex2 1.3 (Dolomanov et al., 2009)'
_computing_structure_refinement 'SHELXL 2018/3 (Sheldrick, 2015)'
_computing_structure_solution 'SHELXT 2014/5 (Sheldrick, 2014)'
_diffrn_ambient_temperature 120(2)
_diffrn_measured_fraction_theta_full 0.967
_diffrn_measured_fraction_theta_max 0.906
_diffrn_measurement_device_type 'Bruker APEX-II CCD'
_diffrn_measurement_method '\f and \w scans'
_diffrn_radiation_type MoK\a
_diffrn_radiation_wavelength 0.71073
_diffrn_reflns_av_R_equivalents 0.1109
_diffrn_reflns_av_unetI/netI 0.1757
_diffrn_reflns_Laue_measured_fraction_full 0.967
_diffrn_reflns_Laue_measured_fraction_max 0.906
_diffrn_reflns_limit_h_max 17
_diffrn_reflns_limit_h_min -17
_diffrn_reflns_limit_k_max 20
_diffrn_reflns_limit_k_min -20
_diffrn_reflns_limit_l_max 26
_diffrn_reflns_limit_l_min -26
_diffrn_reflns_number 38481
_diffrn_reflns_point_group_measured_fraction_full 0.967
_diffrn_reflns_point_group_measured_fraction_max 0.906
_diffrn_reflns_theta_full 25.242
_diffrn_reflns_theta_max 30.594
_diffrn_reflns_theta_min 2.240
_diffrn_source 'sealed tube'
_exptl_absorpt_coefficient_mu 0.746
_exptl_absorpt_correction_T_max 0.742
_exptl_absorpt_correction_T_min 0.683
_exptl_absorpt_correction_type multi-scan
_exptl_absorpt_process_details SADABS
_exptl_crystal_colour red
_exptl_crystal_density_diffrn 1.461
_exptl_crystal_description block
_exptl_crystal_F_000 1452
_exptl_crystal_size_max 0.38
_exptl_crystal_size_mid 0.32
_exptl_crystal_size_min 0.27
_refine_diff_density_max 2.287
_refine_diff_density_min -1.136
_refine_diff_density_rms 0.122
_refine_ls_extinction_method none
_refine_ls_goodness_of_fit_ref 0.997
_refine_ls_hydrogen_treatment constr
_refine_ls_matrix_type full
_refine_ls_number_parameters 858
_refine_ls_number_reflns 17770
_refine_ls_number_restraints 0
_refine_ls_restrained_S_all 0.997
_refine_ls_R_factor_all 0.1985
_refine_ls_R_factor_gt 0.0859
_refine_ls_shift/su_max 0.000
_refine_ls_shift/su_mean 0.000
_refine_ls_structure_factor_coef Fsqd
_refine_ls_weighting_details 'w=1/[\s^2^(Fo^2^)+(0.1220P)^2^] where P=(Fo^2^+2Fc^2^)/3'
_refine_ls_weighting_scheme calc
_refine_ls_wR_factor_gt 0.2059
_refine_ls_wR_factor_ref 0.2638
_reflns_Friedel_coverage 0.000
_reflns_number_gt 7812
_reflns_number_total 17770
_reflns_threshold_expression 'I > 2\s(I)'
_cod_data_source_file d3dt01615c2.cif
_cod_data_source_block test_1_a
_cod_database_code 7713460
_shelx_shelxl_version_number 2018/3
_shelx_space_group_comment
;
The symmetry employed for this shelxl refinement is uniquely defined
by the following loop, which should always be used as a source of
symmetry information in preference to the above space-group names.
They are only intended as comments.
;
_olex2_refinement_description
;
1. Fixed Uiso
 At 1.2 times of:
  All C(H) groups, All C(H,H) groups, All N(H) groups
 At 1.5 times of:
  All C(H,H,H) groups, All O(H) groups, All O(H,H) groups
2.a Free rotating group:
 O4(H4A,H4B)
2.b Secondary CH2 refined with riding coordinates:
 C36(H36A,H36B), C23(H23A,H23B), C25(H25A,H25B), C34(H34A,H34B)
2.c Aromatic/amide H refined with riding coordinates:
 C8(H8), C43(H43), N11(H11), C42(H42), C49(H49), C9(H9), C13(H13), C5(H5),
 C12(H12), C50(H50), C47(H47), C32(H32), C21(H21), C33(H33), C17(H17), C16(H16),
  C27(H27), C22(H22), C45(H45), C14(H14), C51(H51), C4(H4), C6(H6), C10(H10),
 C41(H41), C7(H7), C48(H48), C46(H46), C11(H11A), C44(H44), N30(H30), C15(H15),
 C52(H52), C28(H28)
2.d Idealised Me refined as rotating group:
 C53(H53A,H53B,H53C), C35(H35A,H35B,H35C), C24(H24A,H24B,H24C), C37(H37A,H37B,
 H37C), C26(H26A,H26B,H26C), C55(H55A,H55B,H55C)
2.e Idealised tetrahedral OH refined as rotating group:
 O3(H3), O5(H5A)
;
_olex2_submission_special_instructions 'No special instructions were received'

loop_
_space_group_symop_operation_xyz
'x, y, z'
'-x, -y, -z'

loop_
_atom_site_label
_atom_site_type_symbol
_atom_site_fract_x
_atom_site_fract_y
_atom_site_fract_z
_atom_site_U_iso_or_equiv
_atom_site_adp_type
_atom_site_occupancy
_atom_site_site_symmetry_order
_atom_site_calc_flag
_atom_site_refinement_flags_posn
_atom_site_refinement_flags_adp
_atom_site_refinement_flags_occupancy
_atom_site_disorder_assembly
_atom_site_disorder_group
Fe1 Fe 0.30079(7) 0.70620(5) 0.49703(4) 0.02270(19) Uani 1 1 d . . . . .
Fe2 Fe 0.36535(7) 0.45874(5) 0.68372(4) 0.0237(2) Uani 1 1 d . . . . .
Fe3 Fe 0.52198(7) 0.06016(6) 0.17518(5) 0.0282(2) Uani 1 1 d . . . . .
O1 O 0.1052(4) 0.2965(3) 0.8175(2) 0.0459(12) Uani 1 1 d . . . . .
N22 N 0.2978(5) 0.1291(4) 0.2861(3) 0.0468(15) Uani 1 1 d . . . . .
O2 O 0.3577(4) 0.5673(3) 0.9116(2) 0.0484(12) Uani 1 1 d . . . . .
N21 N 0.4154(5) 0.1949(4) 0.0682(3) 0.0485(15) Uani 1 1 d . . . . .
N1 N 0.3468(4) 0.5547(3) 0.6104(2) 0.0235(10) Uani 1 1 d . . . . .
N4 N 0.2659(4) 0.8007(3) 0.4248(2) 0.0252(10) Uani 1 1 d . . . . .
N8 N 0.3926(4) 0.7861(3) 0.5328(2) 0.0230(10) Uani 1 1 d . . . . .
N6 N 0.1639(4) 0.7681(3) 0.5655(2) 0.0271(10) Uani 1 1 d . . . . .
N29 N 0.8982(4) 0.0058(3) 0.2087(3) 0.0320(11) Uani 1 1 d . . . . .
C2 C 0.2125(5) 0.6263(4) 0.4638(3) 0.0269(12) Uani 1 1 d . . . . .
N5 N 0.2405(4) 0.8899(3) 0.4462(2) 0.0268(10) Uani 1 1 d . . . . .
N7 N 0.1447(4) 0.8612(3) 0.5738(2) 0.0283(11) Uani 1 1 d . . . . .
N24 N 0.7020(4) -0.0416(3) 0.2482(2) 0.0262(10) Uani 1 1 d . . . . .
N23 N 0.5894(4) -0.0332(3) 0.2416(3) 0.0291(11) Uani 1 1 d . . . . .
N27 N 0.6018(4) 0.1478(3) 0.2126(3) 0.0290(11) Uani 1 1 d . . . . .
N28 N 0.7129(4) 0.1217(3) 0.2250(3) 0.0282(11) Uani 1 1 d . . . . .
N25 N 0.6615(4) 0.0248(3) 0.1009(3) 0.0303(11) Uani 1 1 d . . . . .
N18 N 0.4774(4) 0.5169(3) 0.7212(3) 0.0286(11) Uani 1 1 d . . . . .
N13 N 0.0860(4) 0.3419(3) 0.6681(3) 0.0307(11) Uani 1 1 d . . . . .
N14 N 0.3822(4) 0.3626(3) 0.7588(2) 0.0263(10) Uani 1 1 d . . . . .
N16 N 0.2415(4) 0.5318(3) 0.7549(2) 0.0280(11) Uani 1 1 d . . . . .
N15 N 0.3329(4) 0.2693(3) 0.8512(3) 0.0317(11) Uani 1 1 d . . . . .
N12 N 0.2473(4) 0.3991(3) 0.6546(2) 0.0258(10) Uani 1 1 d . . . . .
C38 C 0.4404(6) -0.0275(4) 0.1452(3) 0.0329(14) Uani 1 1 d . . . . .
N26 N 0.7669(4) 0.0119(3) 0.1210(3) 0.0312(11) Uani 1 1 d . . . . .
N2 N 0.1602(5) 0.5778(4) 0.4444(3) 0.0394(13) Uani 1 1 d . . . . .
N9 N 0.3498(4) 0.8764(3) 0.5472(2) 0.0285(11) Uani 1 1 d . . . . .
N10 N 0.1943(5) 1.0162(3) 0.5359(3) 0.0353(12) Uani 1 1 d . . . . .
C1 C 0.3331(5) 0.6125(4) 0.5677(3) 0.0221(11) Uani 1 1 d . . . . .
N20 N 0.3892(5) -0.0798(4) 0.1303(3) 0.0367(12) Uani 1 1 d . . . . .
N19 N 0.5671(5) 0.5625(3) 0.8019(3) 0.0347(12) Uani 1 1 d . . . . .
N17 N 0.1466(5) 0.6036(4) 0.8560(3) 0.0413(13) Uani 1 1 d . . . . .
C8 C 0.0050(6) 0.8089(5) 0.6517(3) 0.0382(15) Uani 1 1 d . . . . .
H8 H -0.060134 0.805700 0.688026 0.046 Uiso 1 1 calc R U . . .
C43 C 0.7241(5) -0.1061(4) 0.2987(3) 0.0312(13) Uani 1 1 d . . . . .
H43 H 0.794453 -0.124175 0.313517 0.037 Uiso 1 1 calc R U . . .
N11 N 0.0826(6) 1.0599(4) 0.5400(4) 0.0647(19) Uani 1 1 d . . . . .
H11 H 0.022303 1.034522 0.547155 0.078 Uiso 1 1 calc R U . . .
O3 O 0.2947(5) -0.2417(4) 0.1383(4) 0.0754(18) Uani 1 1 d . . . . .
H3 H 0.326917 -0.197467 0.137463 0.113 Uiso 1 1 calc R U . . .
C42 C 0.6241(6) -0.1409(4) 0.3247(3) 0.0347(14) Uani 1 1 d . . . . .
H42 H 0.613588 -0.186074 0.360258 0.042 Uiso 1 1 calc R U . . .
C49 C 0.7381(6) 0.1895(4) 0.2616(3) 0.0324(14) Uani 1 1 d . . . . .
H49 H 0.807527 0.188510 0.276996 0.039 Uiso 1 1 calc R U . . .
C9 C 0.0485(5) 0.8853(5) 0.6264(3) 0.0342(14) Uani 1 1 d . . . . .
H9 H 0.017085 0.944613 0.642614 0.041 Uiso 1 1 calc R U . . .
C39 C 0.4553(5) 0.1466(4) 0.1085(4) 0.0347(14) Uani 1 1 d . . . . .
C13 C 0.2641(6) 1.0791(4) 0.5273(4) 0.0377(15) Uani 1 1 d . . . . .
H13 H 0.343862 1.067804 0.524167 0.045 Uiso 1 1 calc R U . . .
C5 C 0.2462(6) 0.8898(4) 0.3263(3) 0.0350(14) Uani 1 1 d . . . . .
H5 H 0.244208 0.908648 0.278135 0.042 Uiso 1 1 calc R U . . .
C12 C 0.4237(6) 0.9110(4) 0.5792(3) 0.0364(14) Uani 1 1 d . . . . .
H12 H 0.413490 0.971011 0.595019 0.044 Uiso 1 1 calc R U . . .
C50 C 0.9553(6) -0.0796(4) 0.2108(4) 0.0453(18) Uani 1 1 d . . . . .
H50 H 0.923232 -0.132395 0.218774 0.054 Uiso 1 1 calc R U . . .
C47 C 0.5629(6) 0.2317(4) 0.2421(3) 0.0324(13) Uani 1 1 d . . . . .
H47 H 0.489804 0.265903 0.241881 0.039 Uiso 1 1 calc R U . . .
C32 C 0.5882(5) 0.5218(4) 0.6872(3) 0.0310(13) Uani 1 1 d . . . . .
H32 H 0.620511 0.508219 0.638141 0.037 Uiso 1 1 calc R U . . .
C21 C 0.4745(5) 0.3350(4) 0.7926(3) 0.0295(13) Uani 1 1 d . . . . .
H21 H 0.546217 0.353005 0.779088 0.035 Uiso 1 1 calc R U . . .
C33 C 0.6439(6) 0.5502(4) 0.7375(4) 0.0371(15) Uani 1 1 d . . . . .
H33 H 0.720235 0.559331 0.728793 0.044 Uiso 1 1 calc R U . . .
C17 C 0.1058(5) 0.3777(4) 0.5994(3) 0.0314(13) Uani 1 1 d . . . . .
H17 H 0.060253 0.377896 0.564308 0.038 Uiso 1 1 calc R U . . .
C16 C 0.2037(5) 0.4130(4) 0.5913(3) 0.0317(13) Uani 1 1 d . . . . .
H16 H 0.236684 0.442160 0.549275 0.038 Uiso 1 1 calc R U . . .
C29 C 0.2507(5) 0.5610(4) 0.8205(3) 0.0332(14) Uani 1 1 d . . . . .
C31 C 0.4648(5) 0.5415(4) 0.7917(3) 0.0305(13) Uani 1 1 d . . . . .
C27 C 0.1277(6) 0.5599(4) 0.7505(3) 0.0350(14) Uani 1 1 d . . . . .
H27 H 0.096068 0.550149 0.710296 0.042 Uiso 1 1 calc R U . . .
C19 C 0.1852(5) 0.3240(4) 0.7751(3) 0.0316(13) Uani 1 1 d . . . . .
C22 C 0.4447(5) 0.2777(4) 0.8486(3) 0.0332(14) Uani 1 1 d . . . . .
H22 H 0.492211 0.249080 0.879796 0.040 Uiso 1 1 calc R U . . .
C30 C 0.3580(6) 0.5542(4) 0.8467(3) 0.0348(14) Uani 1 1 d . . . . .
C45 C 0.8008(6) -0.0102(5) 0.0015(4) 0.0469(18) Uani 1 1 d . . . . .
H45 H 0.837929 -0.022539 -0.047000 0.056 Uiso 1 1 calc R U . . .
C14 C 0.1970(7) 1.1604(5) 0.5240(4) 0.053(2) Uani 1 1 d . . . . .
H14 H 0.222915 1.215993 0.517983 0.063 Uiso 1 1 calc R U . . .
C51 C 1.0677(6) -0.0745(6) 0.1993(5) 0.058(2) Uani 1 1 d . . . . .
H51 H 1.127532 -0.124503 0.196929 0.069 Uiso 1 1 calc R U . . .
C53 C 0.2657(14) -0.2506(8) 0.0694(8) 0.131(5) Uani 1 1 d . . . . .
H53A H 0.335260 -0.265951 0.032899 0.197 Uiso 1 1 calc R U . . .
H53B H 0.221725 -0.193824 0.056392 0.197 Uiso 1 1 calc R U . . .
H53C H 0.220369 -0.298015 0.072027 0.197 Uiso 1 1 calc R U . . .
C35 C 0.138(2) 0.7428(14) 0.9238(10) 0.241(13) Uani 1 1 d . . . . .
H35A H 0.093341 0.777134 0.891326 0.361 Uiso 1 1 calc R U . . .
H35B H 0.219119 0.741854 0.904571 0.361 Uiso 1 1 calc R U . . .
H35C H 0.117251 0.770770 0.971480 0.361 Uiso 1 1 calc R U . . .
C24 C -0.1119(6) 0.3648(5) 0.7447(4) 0.0517(19) Uani 1 1 d . . . . .
H24A H -0.140596 0.413427 0.713999 0.078 Uiso 1 1 calc R U . . .
H24B H -0.083358 0.389744 0.782828 0.078 Uiso 1 1 calc R U . . .
H24C H -0.173395 0.332933 0.766393 0.078 Uiso 1 1 calc R U . . .
C36 C 0.5961(7) 0.5912(5) 0.8702(4) 0.0490(19) Uani 1 1 d . . . . .
H36A H 0.528530 0.629516 0.898468 0.059 Uiso 1 1 calc R U . . .
H36B H 0.656873 0.627506 0.857464 0.059 Uiso 1 1 calc R U . . .
C37 C 0.6351(8) 0.5128(7) 0.9163(5) 0.072(3) Uani 1 1 d . . . . .
H37A H 0.706655 0.478210 0.890594 0.108 Uiso 1 1 calc R U . . .
H37B H 0.577399 0.474439 0.926511 0.108 Uiso 1 1 calc R U . . .
H37C H 0.646428 0.534967 0.961638 0.108 Uiso 1 1 calc R U . . .
C26 C 0.1946(7) 0.2730(6) 0.9691(4) 0.055(2) Uani 1 1 d . . . . .
H26A H 0.139984 0.318596 0.950278 0.082 Uiso 1 1 calc R U . . .
H26B H 0.242675 0.302311 0.992625 0.082 Uiso 1 1 calc R U . . .
H26C H 0.153778 0.235141 1.004068 0.082 Uiso 1 1 calc R U . . .
C18 C 0.1735(5) 0.3560(4) 0.7005(3) 0.0289(12) Uani 1 1 d . . . . .
C4 C 0.2676(5) 0.8006(4) 0.3524(3) 0.0301(13) Uani 1 1 d . . . . .
H4 H 0.281212 0.748383 0.323720 0.036 Uiso 1 1 calc R U . . .
C6 C 0.2289(5) 0.9432(4) 0.3863(3) 0.0297(13) Uani 1 1 d . . . . .
H6 H 0.211655 1.006710 0.386330 0.036 Uiso 1 1 calc R U . . .
C20 C 0.2970(5) 0.3212(4) 0.7957(3) 0.0248(12) Uani 1 1 d . . . . .
C10 C 0.4941(5) 0.7667(4) 0.5548(3) 0.0300(13) Uani 1 1 d . . . . .
H10 H 0.542316 0.709825 0.550630 0.036 Uiso 1 1 calc R U . . .
C40 C 0.3824(5) 0.1001(4) 0.2452(3) 0.0321(13) Uani 1 1 d . . . . .
C41 C 0.5429(5) -0.0944(4) 0.2866(3) 0.0297(13) Uani 1 1 d . . . . .
H41 H 0.467348 -0.104443 0.291750 0.036 Uiso 1 1 calc R U . . .
C7 C 0.0781(5) 0.7372(5) 0.6121(3) 0.0350(14) Uani 1 1 d . . . . .
H7 H 0.069044 0.676286 0.617054 0.042 Uiso 1 1 calc R U . . .
C48 C 0.6460(5) 0.2597(4) 0.2723(3) 0.0316(13) Uani 1 1 d . . . . .
H48 H 0.640550 0.315096 0.295450 0.038 Uiso 1 1 calc R U . . .
C46 C 0.8523(6) -0.0097(5) 0.0613(3) 0.0413(16) Uani 1 1 d . . . . .
H46 H 0.931354 -0.021916 0.060786 0.050 Uiso 1 1 calc R U . . .
C11 C 0.5168(6) 0.8437(4) 0.5847(3) 0.0365(15) Uani 1 1 d . . . . .
H11A H 0.580996 0.848650 0.604277 0.044 Uiso 1 1 calc R U . . .
C44 C 0.6829(6) 0.0113(5) 0.0280(3) 0.0408(16) Uani 1 1 d . . . . .
H44 H 0.626619 0.015833 -0.000454 0.049 Uiso 1 1 calc R U . . .
C23 C -0.0152(5) 0.2993(5) 0.6990(4) 0.0379(15) Uani 1 1 d . . . . .
H23A H 0.008470 0.247454 0.729258 0.046 Uiso 1 1 calc R U . . .
H23B H -0.043576 0.276726 0.659120 0.046 Uiso 1 1 calc R U . . .
N30 N 0.9749(6) 0.0643(4) 0.1968(3) 0.0540(16) Uani 1 1 d . . . . .
H30 H 0.958497 0.122861 0.193181 0.065 Uiso 1 1 calc R U . . .
C25 C 0.2701(6) 0.2141(5) 0.9058(3) 0.0406(16) Uani 1 1 d . . . . .
H25A H 0.324906 0.167715 0.924894 0.049 Uiso 1 1 calc R U . . .
H25B H 0.221734 0.183315 0.882799 0.049 Uiso 1 1 calc R U . . .
C15 C 0.0838(6) 1.1498(5) 0.5310(4) 0.0446(17) Uani 1 1 d . . . . .
H15 H 0.020373 1.195893 0.529774 0.054 Uiso 1 1 calc R U . . .
C52 C 1.0819(6) 0.0134(5) 0.1916(4) 0.0431(17) Uani 1 1 d . . . . .
H52 H 1.151645 0.034858 0.184153 0.052 Uiso 1 1 calc R U . . .
C28 C 0.0691(6) 0.6030(5) 0.8112(4) 0.0421(16) Uani 1 1 d . . . . .
H28 H -0.009455 0.627976 0.821353 0.051 Uiso 1 1 calc R U . . .
C34 C 0.1150(7) 0.6463(5) 0.9303(4) 0.053(2) Uani 1 1 d . . . . .
H34A H 0.160301 0.611172 0.963012 0.064 Uiso 1 1 calc R U . . .
H34B H 0.033689 0.646690 0.950629 0.064 Uiso 1 1 calc R U . . .
B02H B 0.2310(6) 0.9141(5) 0.5270(4) 0.0284(14) Uani 1 1 d . . . . .
B02J B 0.7738(6) 0.0246(5) 0.2016(3) 0.0265(14) Uani 1 1 d . . . . .
C3 C 0.4339(5) 0.6475(3) 0.4291(3) 0.0209(11) Uani 1 1 d . . . . .
N3 N 0.5109(4) 0.6103(3) 0.3865(2) 0.0234(10) Uani 1 1 d . . . . .
O4 O -0.1781(6) 0.7425(6) 0.8388(4) 0.095(2) Uani 1 1 d G . . . .
H4A H -0.234421 0.739289 0.874369 0.142 Uiso 1 1 d G U . . .
H4B H -0.203760 0.766586 0.801781 0.142 Uiso 1 1 d G U . . .
O5 O 0.9010(8) 0.5751(5) 0.6228(7) 0.157(5) Uani 1 1 d . . . . .
H5A H 0.873326 0.529189 0.619894 0.236 Uiso 1 1 calc R U . . .
C55 C 0.8255(11) 0.6524(8) 0.6044(6) 0.099(4) Uani 1 1 d . . . . .
H55A H 0.864699 0.682910 0.563048 0.149 Uiso 1 1 calc R U . . .
H55B H 0.801039 0.693255 0.645564 0.149 Uiso 1 1 calc R U . . .
H55C H 0.759049 0.633762 0.592101 0.149 Uiso 1 1 calc R U . . .

loop_
_atom_site_aniso_label
_atom_site_aniso_U_11
_atom_site_aniso_U_22
_atom_site_aniso_U_33
_atom_site_aniso_U_23
_atom_site_aniso_U_13
_atom_site_aniso_U_12
Fe1 0.0182(4) 0.0176(4) 0.0315(4) 0.0042(3) -0.0058(3) -0.0013(3)
Fe2 0.0201(4) 0.0178(4) 0.0320(4) 0.0034(3) -0.0057(3) -0.0006(3)
Fe3 0.0239(4) 0.0241(5) 0.0372(5) 0.0016(3) -0.0096(4) -0.0021(3)
O1 0.029(3) 0.066(3) 0.045(3) 0.020(2) -0.006(2) -0.021(2)
N22 0.029(3) 0.045(4) 0.062(4) -0.008(3) 0.001(3) -0.003(3)
O2 0.052(3) 0.054(3) 0.037(3) -0.002(2) -0.010(2) 0.000(3)
N21 0.049(4) 0.043(4) 0.056(4) 0.009(3) -0.022(3) -0.003(3)
N1 0.021(2) 0.017(2) 0.031(2) -0.0047(19) -0.0037(19) -0.0002(18)
N4 0.024(3) 0.013(2) 0.037(3) 0.0020(19) -0.008(2) 0.0015(18)
N8 0.020(2) 0.019(2) 0.030(2) -0.0014(18) -0.0068(19) 0.0015(18)
N6 0.025(3) 0.018(3) 0.036(3) 0.003(2) -0.004(2) -0.0022(19)
N29 0.020(3) 0.032(3) 0.045(3) 0.007(2) -0.010(2) -0.006(2)
C2 0.018(3) 0.026(3) 0.038(3) 0.007(2) -0.008(2) -0.004(2)
N5 0.023(3) 0.022(3) 0.032(2) 0.007(2) -0.002(2) -0.0015(19)
N7 0.025(3) 0.023(3) 0.034(3) 0.003(2) -0.006(2) 0.002(2)
N24 0.021(2) 0.020(2) 0.037(3) 0.003(2) -0.007(2) 0.0007(19)
N23 0.025(3) 0.025(3) 0.039(3) -0.001(2) -0.013(2) -0.003(2)
N27 0.028(3) 0.024(3) 0.037(3) 0.005(2) -0.010(2) -0.006(2)
N28 0.023(3) 0.023(3) 0.041(3) 0.006(2) -0.009(2) -0.007(2)
N25 0.030(3) 0.028(3) 0.034(3) 0.004(2) -0.011(2) -0.007(2)
N18 0.027(3) 0.025(3) 0.032(3) 0.003(2) -0.006(2) -0.003(2)
N13 0.024(3) 0.028(3) 0.042(3) 0.002(2) -0.011(2) -0.003(2)
N14 0.025(3) 0.020(2) 0.033(2) 0.000(2) -0.007(2) -0.002(2)
N16 0.027(3) 0.021(3) 0.033(3) 0.007(2) -0.004(2) 0.000(2)
N15 0.027(3) 0.031(3) 0.036(3) 0.008(2) -0.009(2) -0.003(2)
N12 0.024(3) 0.022(3) 0.030(2) 0.0028(19) -0.004(2) -0.0021(19)
C38 0.033(3) 0.030(3) 0.036(3) 0.000(3) -0.011(3) -0.001(3)
N26 0.024(3) 0.033(3) 0.036(3) 0.002(2) -0.007(2) -0.002(2)
N2 0.031(3) 0.032(3) 0.062(3) 0.011(3) -0.018(3) -0.015(2)
N9 0.027(3) 0.023(3) 0.034(3) -0.001(2) -0.003(2) -0.003(2)
N10 0.033(3) 0.024(3) 0.044(3) 0.000(2) -0.001(2) 0.000(2)
C1 0.016(3) 0.018(3) 0.031(3) 0.001(2) -0.004(2) -0.001(2)
N20 0.033(3) 0.031(3) 0.048(3) -0.002(2) -0.012(2) -0.007(2)
N19 0.039(3) 0.027(3) 0.041(3) 0.003(2) -0.013(2) -0.007(2)
N17 0.037(3) 0.039(3) 0.038(3) -0.001(2) 0.004(2) 0.004(3)
C8 0.024(3) 0.044(4) 0.041(3) 0.006(3) 0.000(3) -0.001(3)
C43 0.029(3) 0.024(3) 0.039(3) 0.007(2) -0.012(3) 0.004(2)
N11 0.038(4) 0.041(4) 0.110(6) -0.021(4) -0.008(4) 0.002(3)
O3 0.050(4) 0.053(4) 0.129(5) -0.003(4) -0.021(4) -0.017(3)
C42 0.040(4) 0.021(3) 0.038(3) 0.007(3) -0.002(3) -0.001(3)
C49 0.036(4) 0.029(3) 0.035(3) 0.000(3) -0.009(3) -0.010(3)
C9 0.021(3) 0.045(4) 0.032(3) 0.003(3) -0.004(2) 0.004(3)
C39 0.028(3) 0.031(4) 0.048(4) -0.002(3) -0.016(3) -0.004(3)
C13 0.033(4) 0.022(3) 0.056(4) 0.001(3) -0.007(3) -0.002(3)
C5 0.036(4) 0.034(4) 0.034(3) 0.009(3) -0.006(3) -0.005(3)
C12 0.037(4) 0.029(4) 0.045(4) -0.004(3) -0.008(3) -0.009(3)
C50 0.030(4) 0.019(3) 0.091(5) 0.006(3) -0.026(4) 0.000(3)
C47 0.032(3) 0.023(3) 0.042(3) 0.000(3) -0.011(3) -0.002(3)
C32 0.026(3) 0.029(3) 0.037(3) 0.006(3) -0.007(3) -0.004(3)
C21 0.023(3) 0.027(3) 0.041(3) 0.004(3) -0.014(3) -0.003(2)
C33 0.029(3) 0.029(3) 0.056(4) 0.007(3) -0.011(3) -0.011(3)
C17 0.032(3) 0.031(3) 0.035(3) -0.001(3) -0.014(3) -0.006(3)
C16 0.033(3) 0.029(3) 0.033(3) 0.000(3) -0.007(3) -0.004(3)
C29 0.031(3) 0.028(3) 0.037(3) 0.003(3) -0.003(3) -0.001(3)
C31 0.029(3) 0.022(3) 0.039(3) 0.007(2) -0.008(3) -0.001(2)
C27 0.038(4) 0.026(3) 0.040(3) 0.005(3) -0.006(3) -0.005(3)
C19 0.034(3) 0.021(3) 0.037(3) 0.004(2) -0.006(3) 0.001(2)
C22 0.032(3) 0.026(3) 0.041(3) 0.006(3) -0.011(3) 0.002(3)
C30 0.042(4) 0.020(3) 0.039(3) 0.003(3) -0.003(3) -0.004(3)
C45 0.040(4) 0.066(5) 0.034(3) 0.002(3) 0.001(3) -0.016(4)
C14 0.053(5) 0.021(4) 0.079(5) -0.004(3) -0.001(4) -0.005(3)
C51 0.030(4) 0.050(5) 0.093(6) -0.008(4) -0.026(4) 0.008(3)
C53 0.176(15) 0.058(8) 0.191(14) -0.001(8) -0.100(12) -0.029(8)
C35 0.38(4) 0.19(2) 0.158(16) -0.067(15) 0.000(19) -0.10(2)
C24 0.033(4) 0.051(5) 0.067(5) 0.006(4) -0.007(3) 0.000(3)
C36 0.059(5) 0.051(5) 0.045(4) 0.001(3) -0.019(4) -0.022(4)
C37 0.064(6) 0.093(7) 0.061(5) 0.015(5) -0.026(4) -0.008(5)
C26 0.051(5) 0.066(5) 0.043(4) 0.013(4) -0.010(3) -0.001(4)
C18 0.021(3) 0.027(3) 0.037(3) 0.001(2) -0.005(2) 0.000(2)
C4 0.028(3) 0.030(3) 0.032(3) -0.002(2) -0.008(2) -0.001(2)
C6 0.026(3) 0.015(3) 0.043(3) 0.008(2) -0.003(3) 0.004(2)
C20 0.022(3) 0.016(3) 0.033(3) 0.002(2) -0.002(2) 0.000(2)
C10 0.022(3) 0.027(3) 0.039(3) 0.003(3) -0.004(2) -0.001(2)
C40 0.029(3) 0.025(3) 0.046(4) 0.005(3) -0.014(3) -0.005(3)
C41 0.025(3) 0.027(3) 0.035(3) 0.002(3) -0.004(2) -0.003(2)
C7 0.017(3) 0.036(4) 0.050(4) 0.013(3) -0.005(3) -0.006(3)
C48 0.033(3) 0.021(3) 0.041(3) 0.001(3) -0.010(3) -0.005(3)
C46 0.029(4) 0.051(4) 0.043(4) -0.002(3) -0.005(3) -0.009(3)
C11 0.031(3) 0.036(4) 0.047(4) 0.000(3) -0.011(3) -0.011(3)
C44 0.047(4) 0.045(4) 0.033(3) 0.006(3) -0.017(3) -0.006(3)
C23 0.027(3) 0.041(4) 0.050(4) 0.008(3) -0.009(3) -0.019(3)
N30 0.047(4) 0.046(4) 0.074(4) 0.000(3) -0.018(3) -0.013(3)
C25 0.032(4) 0.041(4) 0.045(4) 0.019(3) -0.003(3) -0.005(3)
C15 0.043(4) 0.024(4) 0.062(4) -0.002(3) -0.008(3) 0.007(3)
C52 0.023(3) 0.059(5) 0.046(4) -0.003(3) -0.008(3) -0.002(3)
C28 0.031(4) 0.043(4) 0.046(4) -0.001(3) 0.001(3) 0.003(3)
C34 0.044(5) 0.055(5) 0.052(4) -0.012(4) -0.004(3) 0.011(4)
B02H 0.021(3) 0.022(3) 0.036(3) 0.001(3) 0.002(3) 0.004(3)
B02J 0.020(3) 0.029(4) 0.031(3) -0.004(3) -0.006(3) -0.005(3)
C3 0.025(3) 0.013(3) 0.028(3) 0.004(2) -0.011(2) -0.005(2)
N3 0.023(2) 0.019(2) 0.029(2) 0.0065(19) -0.007(2) -0.0052(19)
O4 0.061(4) 0.117(6) 0.082(5) 0.028(4) 0.001(3) 0.023(4)
O5 0.125(7) 0.038(4) 0.356(14) -0.019(6) -0.167(9) 0.001(4)
C55 0.109(10) 0.083(8) 0.123(9) 0.031(7) -0.050(8) -0.039(7)

loop_
_atom_type_symbol
_atom_type_description
_atom_type_scat_dispersion_real
_atom_type_scat_dispersion_imag
_atom_type_scat_source
C C 0.0033 0.0016 'International Tables Vol C Tables 4.2.6.8 and 6.1.1.4'
H H 0.0000 0.0000 'International Tables Vol C Tables 4.2.6.8 and 6.1.1.4'
B B 0.0013 0.0007 'International Tables Vol C Tables 4.2.6.8 and 6.1.1.4'
Fe Fe 0.3463 0.8444 'International Tables Vol C Tables 4.2.6.8 and 6.1.1.4'
N N 0.0061 0.0033 'International Tables Vol C Tables 4.2.6.8 and 6.1.1.4'
O O 0.0106 0.0060 'International Tables Vol C Tables 4.2.6.8 and 6.1.1.4'

loop_
_geom_angle_atom_site_label_1
_geom_angle_atom_site_label_2
_geom_angle_atom_site_label_3
_geom_angle
_geom_angle_site_symmetry_1
_geom_angle_site_symmetry_3
_geom_angle_publ_flag
N4 Fe1 N8 88.06(19) . . ?
N4 Fe1 N6 87.90(19) . . ?
N6 Fe1 N8 88.34(19) . . ?
C2 Fe1 N4 93.2(2) . . ?
C2 Fe1 N8 178.7(2) . . ?
C2 Fe1 N6 91.8(2) . . ?
C1 Fe1 N4 179.1(2) . . ?
C1 Fe1 N8 92.8(2) . . ?
C1 Fe1 N6 91.9(2) . . ?
C1 Fe1 C2 85.9(2) . . ?
C3 Fe1 N4 91.2(2) . . ?
C3 Fe1 N8 91.5(2) . . ?
C3 Fe1 N6 179.1(2) . . ?
C3 Fe1 C2 88.4(2) . . ?
C3 Fe1 C1 89.0(2) . . ?
N1 Fe2 N18 91.57(19) . . ?
N1 Fe2 N14 179.2(2) . . ?
N1 Fe2 N16 89.73(18) . . ?
N1 Fe2 N12 91.75(19) . . ?
N14 Fe2 N18 88.51(19) . . ?
N14 Fe2 N12 88.12(19) . . ?
N16 Fe2 N18 88.1(2) . . ?
N16 Fe2 N14 89.45(19) . . ?
N16 Fe2 N12 88.6(2) . . ?
N12 Fe2 N18 175.33(19) . . ?
N3 Fe2 N1 89.42(18) 2_666 . ?
N3 Fe2 N18 90.68(19) 2_666 . ?
N3 Fe2 N14 91.40(19) 2_666 . ?
N3 Fe2 N16 178.5(2) 2_666 . ?
N3 Fe2 N12 92.63(19) 2_666 . ?
N27 Fe3 N23 87.88(19) . . ?
N25 Fe3 N23 88.2(2) . . ?
N25 Fe3 N27 87.9(2) . . ?
C38 Fe3 N23 89.7(2) . . ?
C38 Fe3 N27 176.3(2) . . ?
C38 Fe3 N25 94.8(2) . . ?
C38 Fe3 C39 88.1(2) . . ?
C39 Fe3 N23 177.6(2) . . ?
C39 Fe3 N27 94.4(2) . . ?
C39 Fe3 N25 91.1(2) . . ?
C40 Fe3 N23 94.6(2) . . ?
C40 Fe3 N27 91.7(2) . . ?
C40 Fe3 N25 177.1(2) . . ?
C40 Fe3 C38 85.7(3) . . ?
C40 Fe3 C39 86.0(3) . . ?
C1 N1 Fe2 178.4(5) . . ?
N5 N4 Fe1 118.7(3) . . ?
C4 N4 Fe1 134.4(4) . . ?
C4 N4 N5 106.8(4) . . ?
N9 N8 Fe1 121.5(3) . . ?
C10 N8 Fe1 131.1(4) . . ?
C10 N8 N9 107.0(4) . . ?
N7 N6 Fe1 120.4(3) . . ?
C7 N6 Fe1 132.7(4) . . ?
C7 N6 N7 106.9(5) . . ?
C50 N29 N30 109.4(5) . . ?
C50 N29 B02J 120.9(5) . . ?
N30 N29 B02J 128.0(5) . . ?
N2 C2 Fe1 179.3(6) . . ?
N4 N5 B02H 120.0(4) . . ?
C6 N5 N4 108.4(4) . . ?
C6 N5 B02H 131.6(5) . . ?
N6 N7 B02H 117.8(4) . . ?
C9 N7 N6 108.3(5) . . ?
C9 N7 B02H 133.9(5) . . ?
N23 N24 B02J 116.8(4) . . ?
C43 N24 N23 109.2(5) . . ?
C43 N24 B02J 134.0(5) . . ?
N24 N23 Fe3 121.0(4) . . ?
C41 N23 Fe3 131.6(4) . . ?
C41 N23 N24 107.4(5) . . ?
N28 N27 Fe3 121.1(4) . . ?
C47 N27 Fe3 131.9(4) . . ?
C47 N27 N28 106.1(5) . . ?
N27 N28 B02J 116.5(4) . . ?
C49 N28 N27 108.3(5) . . ?
C49 N28 B02J 135.0(5) . . ?
N26 N25 Fe3 119.1(3) . . ?
C44 N25 Fe3 134.5(4) . . ?
C44 N25 N26 106.4(5) . . ?
C32 N18 Fe2 127.3(4) . . ?
C31 N18 Fe2 124.0(4) . . ?
C31 N18 C32 107.5(5) . . ?
C17 N13 C18 106.9(5) . . ?
C17 N13 C23 124.0(5) . . ?
C18 N13 C23 129.1(5) . . ?
C21 N14 Fe2 127.9(4) . . ?
C20 N14 Fe2 125.7(4) . . ?
C20 N14 C21 105.7(5) . . ?
C29 N16 Fe2 126.4(4) . . ?
C29 N16 C27 105.3(5) . . ?
C27 N16 Fe2 128.2(4) . . ?
C22 N15 C25 123.3(5) . . ?
C20 N15 C22 106.8(5) . . ?
C20 N15 C25 129.8(5) . . ?
C16 N12 Fe2 127.7(4) . . ?
C18 N12 Fe2 124.9(4) . . ?
C18 N12 C16 105.4(5) . . ?
N20 C38 Fe3 177.1(6) . . ?
N25 N26 B02J 119.9(5) . . ?
C46 N26 N25 109.8(5) . . ?
C46 N26 B02J 130.2(5) . . ?
N8 N9 B02H 116.1(4) . . ?
C12 N9 N8 108.8(5) . . ?
C12 N9 B02H 135.0(5) . . ?
N11 N10 B02H 123.1(5) . . ?
C13 N10 N11 108.9(5) . . ?
C13 N10 B02H 126.9(5) . . ?
N1 C1 Fe1 176.3(5) . . ?
C33 N19 C31 108.2(5) . . ?
C33 N19 C36 123.2(6) . . ?
C31 N19 C36 128.5(6) . . ?
C29 N17 C28 107.8(5) . . ?
C29 N17 C34 128.7(6) . . ?
C28 N17 C34 123.5(6) . . ?
C9 C8 H8 127.2 . . ?
C9 C8 C7 105.6(6) . . ?
C7 C8 H8 127.2 . . ?
N24 C43 H43 125.9 . . ?
N24 C43 C42 108.2(5) . . ?
C42 C43 H43 125.9 . . ?
N10 N11 H11 126.1 . . ?
C15 N11 N10 107.7(6) . . ?
C15 N11 H11 126.1 . . ?
C53 O3 H3 109.5 . . ?
C43 C42 H42 127.3 . . ?
C43 C42 C41 105.5(5) . . ?
C41 C42 H42 127.3 . . ?
N28 C49 H49 125.4 . . ?
N28 C49 C48 109.3(6) . . ?
C48 C49 H49 125.4 . . ?
N7 C9 C8 109.1(6) . . ?
N7 C9 H9 125.4 . . ?
C8 C9 H9 125.4 . . ?
N21 C39 Fe3 177.6(6) . . ?
N10 C13 H13 126.5 . . ?
C14 C13 N10 106.9(6) . . ?
C14 C13 H13 126.5 . . ?
C4 C5 H5 127.5 . . ?
C6 C5 H5 127.5 . . ?
C6 C5 C4 105.0(5) . . ?
N9 C12 H12 125.4 . . ?
N9 C12 C11 109.1(5) . . ?
C11 C12 H12 125.4 . . ?
N29 C50 H50 126.7 . . ?
N29 C50 C51 106.6(6) . . ?
C51 C50 H50 126.7 . . ?
N27 C47 H47 124.7 . . ?
N27 C47 C48 110.6(6) . . ?
C48 C47 H47 124.7 . . ?
N18 C32 H32 125.7 . . ?
N18 C32 C33 108.6(5) . . ?
C33 C32 H32 125.7 . . ?
N14 C21 H21 125.4 . . ?
C22 C21 N14 109.3(5) . . ?
C22 C21 H21 125.4 . . ?
N19 C33 C32 107.1(6) . . ?
N19 C33 H33 126.4 . . ?
C32 C33 H33 126.4 . . ?
N13 C17 H17 126.3 . . ?
C16 C17 N13 107.3(5) . . ?
C16 C17 H17 126.3 . . ?
N12 C16 H16 125.2 . . ?
C17 C16 N12 109.7(5) . . ?
C17 C16 H16 125.2 . . ?
N16 C29 N17 109.7(6) . . ?
N16 C29 C30 125.2(6) . . ?
N17 C29 C30 125.0(6) . . ?
N18 C31 N19 108.6(5) . . ?
N18 C31 C30 126.6(5) . . ?
N19 C31 C30 124.5(5) . . ?
N16 C27 H27 124.7 . . ?
C28 C27 N16 110.7(6) . . ?
C28 C27 H27 124.7 . . ?
O1 C19 C18 121.2(6) . . ?
O1 C19 C20 121.0(5) . . ?
C20 C19 C18 117.6(5) . . ?
N15 C22 H22 126.2 . . ?
C21 C22 N15 107.7(5) . . ?
C21 C22 H22 126.2 . . ?
O2 C30 C29 121.1(6) . . ?
O2 C30 C31 121.5(6) . . ?
C29 C30 C31 117.1(5) . . ?
C46 C45 H45 126.9 . . ?
C46 C45 C44 106.1(6) . . ?
C44 C45 H45 126.9 . . ?
C13 C14 H14 125.1 . . ?
C13 C14 C15 109.7(6) . . ?
C15 C14 H14 125.1 . . ?
C50 C51 H51 124.8 . . ?
C50 C51 C52 110.3(7) . . ?
C52 C51 H51 124.8 . . ?
O3 C53 H53A 109.5 . . ?
O3 C53 H53B 109.5 . . ?
O3 C53 H53C 109.5 . . ?
H53A C53 H53B 109.5 . . ?
H53A C53 H53C 109.5 . . ?
H53B C53 H53C 109.5 . . ?
H35A C35 H35B 109.5 . . ?
H35A C35 H35C 109.5 . . ?
H35B C35 H35C 109.5 . . ?
C34 C35 H35A 109.5 . . ?
C34 C35 H35B 109.5 . . ?
C34 C35 H35C 109.5 . . ?
H24A C24 H24B 109.5 . . ?
H24A C24 H24C 109.5 . . ?
H24B C24 H24C 109.5 . . ?
C23 C24 H24A 109.5 . . ?
C23 C24 H24B 109.5 . . ?
C23 C24 H24C 109.5 . . ?
N19 C36 H36A 109.0 . . ?
N19 C36 H36B 109.0 . . ?
N19 C36 C37 112.8(6) . . ?
H36A C36 H36B 107.8 . . ?
C37 C36 H36A 109.0 . . ?
C37 C36 H36B 109.0 . . ?
C36 C37 H37A 109.5 . . ?
C36 C37 H37B 109.5 . . ?
C36 C37 H37C 109.5 . . ?
H37A C37 H37B 109.5 . . ?
H37A C37 H37C 109.5 . . ?
H37B C37 H37C 109.5 . . ?
H26A C26 H26B 109.5 . . ?
H26A C26 H26C 109.5 . . ?
H26B C26 H26C 109.5 . . ?
C25 C26 H26A 109.5 . . ?
C25 C26 H26B 109.5 . . ?
C25 C26 H26C 109.5 . . ?
N13 C18 C19 123.5(5) . . ?
N12 C18 N13 110.7(5) . . ?
N12 C18 C19 125.8(5) . . ?
N4 C4 C5 110.2(5) . . ?
N4 C4 H4 124.9 . . ?
C5 C4 H4 124.9 . . ?
N5 C6 H6 125.2 . . ?
C5 C6 N5 109.7(5) . . ?
C5 C6 H6 125.2 . . ?
N14 C20 N15 110.6(5) . . ?
N14 C20 C19 125.0(5) . . ?
N15 C20 C19 124.1(5) . . ?
N8 C10 H10 124.9 . . ?
N8 C10 C11 110.2(5) . . ?
C11 C10 H10 124.9 . . ?
N22 C40 Fe3 176.2(6) . . ?
N23 C41 C42 109.8(5) . . ?
N23 C41 H41 125.1 . . ?
C42 C41 H41 125.1 . . ?
N6 C7 C8 110.1(6) . . ?
N6 C7 H7 125.0 . . ?
C8 C7 H7 125.0 . . ?
C49 C48 C47 105.7(5) . . ?
C49 C48 H48 127.2 . . ?
C47 C48 H48 127.2 . . ?
N26 C46 C45 107.6(6) . . ?
N26 C46 H46 126.2 . . ?
C45 C46 H46 126.2 . . ?
C12 C11 C10 104.9(6) . . ?
C12 C11 H11A 127.5 . . ?
C10 C11 H11A 127.5 . . ?
N25 C44 C45 110.1(6) . . ?
N25 C44 H44 124.9 . . ?
C45 C44 H44 124.9 . . ?
N13 C23 C24 112.6(5) . . ?
N13 C23 H23A 109.1 . . ?
N13 C23 H23B 109.1 . . ?
C24 C23 H23A 109.1 . . ?
C24 C23 H23B 109.1 . . ?
H23A C23 H23B 107.8 . . ?
N29 N30 H30 126.4 . . ?
C52 N30 N29 107.3(6) . . ?
C52 N30 H30 126.4 . . ?
N15 C25 C26 111.1(6) . . ?
N15 C25 H25A 109.4 . . ?
N15 C25 H25B 109.4 . . ?
C26 C25 H25A 109.4 . . ?
C26 C25 H25B 109.4 . . ?
H25A C25 H25B 108.0 . . ?
N11 C15 C14 106.7(7) . . ?
N11 C15 H15 126.7 . . ?
C14 C15 H15 126.7 . . ?
C51 C52 N30 106.4(7) . . ?
C51 C52 H52 126.8 . . ?
N30 C52 H52 126.8 . . ?
N17 C28 H28 126.8 . . ?
C27 C28 N17 106.5(6) . . ?
C27 C28 H28 126.8 . . ?
N17 C34 C35 109.2(9) . . ?
N17 C34 H34A 109.8 . . ?
N17 C34 H34B 109.8 . . ?
C35 C34 H34A 109.8 . . ?
C35 C34 H34B 109.8 . . ?
H34A C34 H34B 108.3 . . ?
N5 B02H N9 107.2(4) . . ?
N7 B02H N5 107.9(5) . . ?
N7 B02H N9 106.3(5) . . ?
N10 B02H N5 108.7(5) . . ?
N10 B02H N7 112.6(5) . . ?
N10 B02H N9 113.9(5) . . ?
N29 B02J N24 112.7(5) . . ?
N29 B02J N28 112.9(5) . . ?
N29 B02J N26 109.1(5) . . ?
N28 B02J N24 106.8(5) . . ?
N28 B02J N26 108.2(5) . . ?
N26 B02J N24 107.0(4) . . ?
N3 C3 Fe1 176.9(5) . . ?
C3 N3 Fe2 176.2(4) . 2_666 ?
H4A O4 H4B 109.5 . . ?
C55 O5 H5A 109.5 . . ?
O5 C55 H55A 109.5 . . ?
O5 C55 H55B 109.5 . . ?
O5 C55 H55C 109.5 . . ?
H55A C55 H55B 109.5 . . ?
H55A C55 H55C 109.5 . . ?
H55B C55 H55C 109.5 . . ?

loop_
_geom_bond_atom_site_label_1
_geom_bond_atom_site_label_2
_geom_bond_distance
_geom_bond_site_symmetry_2
_geom_bond_publ_flag
Fe1 N4 1.952(4) . ?
Fe1 N8 1.974(4) . ?
Fe1 N6 1.964(5) . ?
Fe1 C2 1.923(6) . ?
Fe1 C1 1.917(6) . ?
Fe1 C3 1.915(6) . ?
Fe2 N1 1.947(5) . ?
Fe2 N18 1.971(5) . ?
Fe2 N14 1.969(5) . ?
Fe2 N16 1.966(5) . ?
Fe2 N12 1.970(5) . ?
Fe2 N3 1.930(5) 2_666 ?
Fe3 N23 1.990(5) . ?
Fe3 N27 1.974(5) . ?
Fe3 N25 1.945(5) . ?
Fe3 C38 1.926(6) . ?
Fe3 C39 1.929(7) . ?
Fe3 C40 1.914(7) . ?
O1 C19 1.232(7) . ?
N22 C40 1.160(8) . ?
O2 C30 1.228(7) . ?
N21 C39 1.132(8) . ?
N1 C1 1.158(7) . ?
N4 N5 1.364(6) . ?
N4 C4 1.340(7) . ?
N8 N9 1.364(6) . ?
N8 C10 1.339(7) . ?
N6 N7 1.372(6) . ?
N6 C7 1.341(7) . ?
N29 C50 1.331(8) . ?
N29 N30 1.359(7) . ?
N29 B02J 1.498(8) . ?
C2 N2 1.148(7) . ?
N5 C6 1.355(7) . ?
N5 B02H 1.534(8) . ?
N7 C9 1.353(7) . ?
N7 B02H 1.525(8) . ?
N24 N23 1.361(6) . ?
N24 C43 1.343(7) . ?
N24 B02J 1.548(8) . ?
N23 C41 1.331(7) . ?
N27 N28 1.379(7) . ?
N27 C47 1.347(7) . ?
N28 C49 1.350(7) . ?
N28 B02J 1.532(8) . ?
N25 N26 1.367(7) . ?
N25 C44 1.341(7) . ?
N18 C32 1.363(7) . ?
N18 C31 1.345(7) . ?
N13 C17 1.356(7) . ?
N13 C18 1.361(7) . ?
N13 C23 1.473(7) . ?
N14 C21 1.370(7) . ?
N14 C20 1.342(7) . ?
N16 C29 1.342(7) . ?
N16 C27 1.369(8) . ?
N15 C22 1.359(8) . ?
N15 C20 1.354(7) . ?
N15 C25 1.456(8) . ?
N12 C16 1.373(7) . ?
N12 C18 1.333(7) . ?
C38 N20 1.150(7) . ?
N26 C46 1.352(8) . ?
N26 B02J 1.537(8) . ?
N9 C12 1.344(7) . ?
N9 B02H 1.545(8) . ?
N10 N11 1.365(8) . ?
N10 C13 1.350(8) . ?
N10 B02H 1.508(8) . ?
N19 C33 1.350(8) . ?
N19 C31 1.369(8) . ?
N19 C36 1.480(8) . ?
N17 C29 1.343(8) . ?
N17 C28 1.369(9) . ?
N17 C34 1.490(8) . ?
C8 H8 0.9300 . ?
C8 C9 1.364(9) . ?
C8 C7 1.381(9) . ?
C43 H43 0.9300 . ?
C43 C42 1.381(9) . ?
N11 H11 0.8600 . ?
N11 C15 1.343(9) . ?
O3 H3 0.8200 . ?
O3 C53 1.408(13) . ?
C42 H42 0.9300 . ?
C42 C41 1.384(8) . ?
C49 H49 0.9300 . ?
C49 C48 1.363(9) . ?
C9 H9 0.9300 . ?
C13 H13 0.9300 . ?
C13 C14 1.331(9) . ?
C5 H5 0.9300 . ?
C5 C4 1.391(8) . ?
C5 C6 1.354(8) . ?
C12 H12 0.9300 . ?
C12 C11 1.374(9) . ?
C50 H50 0.9300 . ?
C50 C51 1.335(10) . ?
C47 H47 0.9300 . ?
C47 C48 1.369(8) . ?
C32 H32 0.9300 . ?
C32 C33 1.372(8) . ?
C21 H21 0.9300 . ?
C21 C22 1.352(8) . ?
C33 H33 0.9300 . ?
C17 H17 0.9300 . ?
C17 C16 1.350(8) . ?
C16 H16 0.9300 . ?
C29 C30 1.450(9) . ?
C31 C30 1.454(9) . ?
C27 H27 0.9300 . ?
C27 C28 1.322(8) . ?
C19 C18 1.471(8) . ?
C19 C20 1.459(8) . ?
C22 H22 0.9300 . ?
C45 H45 0.9300 . ?
C45 C46 1.376(9) . ?
C45 C44 1.381(10) . ?
C14 H14 0.9300 . ?
C14 C15 1.373(10) . ?
C51 H51 0.9300 . ?
C51 C52 1.348(11) . ?
C53 H53A 0.9600 . ?
C53 H53B 0.9600 . ?
C53 H53C 0.9600 . ?
C35 H35A 0.9600 . ?
C35 H35B 0.9600 . ?
C35 H35C 0.9600 . ?
C35 C34 1.507(19) . ?
C24 H24A 0.9600 . ?
C24 H24B 0.9600 . ?
C24 H24C 0.9600 . ?
C24 C23 1.506(9) . ?
C36 H36A 0.9700 . ?
C36 H36B 0.9700 . ?
C36 C37 1.480(11) . ?
C37 H37A 0.9600 . ?
C37 H37B 0.9600 . ?
C37 H37C 0.9600 . ?
C26 H26A 0.9600 . ?
C26 H26B 0.9600 . ?
C26 H26C 0.9600 . ?
C26 C25 1.527(10) . ?
C4 H4 0.9300 . ?
C6 H6 0.9300 . ?
C10 H10 0.9300 . ?
C10 C11 1.386(8) . ?
C41 H41 0.9300 . ?
C7 H7 0.9300 . ?
C48 H48 0.9300 . ?
C46 H46 0.9300 . ?
C11 H11A 0.9300 . ?
C44 H44 0.9300 . ?
C23 H23A 0.9700 . ?
C23 H23B 0.9700 . ?
N30 H30 0.8600 . ?
N30 C52 1.352(9) . ?
C25 H25A 0.9700 . ?
C25 H25B 0.9700 . ?
C15 H15 0.9300 . ?
C52 H52 0.9300 . ?
C28 H28 0.9300 . ?
C34 H34A 0.9700 . ?
C34 H34B 0.9700 . ?
C3 N3 1.157(7) . ?
O4 H4A 0.8501 . ?
O4 H4B 0.8501 . ?
O5 H5A 0.8200 . ?
O5 C55 1.403(12) . ?
C55 H55A 0.9600 . ?
C55 H55B 0.9600 . ?
C55 H55C 0.9600 . ?

loop_
_geom_torsion_atom_site_label_1
_geom_torsion_atom_site_label_2
_geom_torsion_atom_site_label_3
_geom_torsion_atom_site_label_4
_geom_torsion
_geom_torsion_site_symmetry_1
_geom_torsion_site_symmetry_2
_geom_torsion_site_symmetry_3
_geom_torsion_site_symmetry_4
_geom_torsion_publ_flag
Fe1 N4 N5 C6 175.0(4) . . . . ?
Fe1 N4 N5 B02H -4.5(6) . . . . ?
Fe1 N4 C4 C5 -173.6(4) . . . . ?
Fe1 N8 N9 C12 172.4(4) . . . . ?
Fe1 N8 N9 B02H -5.7(6) . . . . ?
Fe1 N8 C10 C11 -171.8(4) . . . . ?
Fe1 N6 N7 C9 -177.1(4) . . . . ?
Fe1 N6 N7 B02H 1.4(6) . . . . ?
Fe1 N6 C7 C8 176.5(4) . . . . ?
Fe2 N18 C32 C33 -167.4(4) . . . . ?
Fe2 N18 C31 N19 168.1(4) . . . . ?
Fe2 N18 C31 C30 -18.3(8) . . . . ?
Fe2 N14 C21 C22 170.4(4) . . . . ?
Fe2 N14 C20 N15 -170.3(4) . . . . ?
Fe2 N14 C20 C19 15.3(8) . . . . ?
Fe2 N16 C29 N17 -175.9(4) . . . . ?
Fe2 N16 C29 C30 8.8(8) . . . . ?
Fe2 N16 C27 C28 176.0(4) . . . . ?
Fe2 N12 C16 C17 -164.8(4) . . . . ?
Fe2 N12 C18 N13 165.2(4) . . . . ?
Fe2 N12 C18 C19 -17.1(8) . . . . ?
Fe3 N23 C41 C42 -176.5(4) . . . . ?
Fe3 N27 N28 C49 -169.8(4) . . . . ?
Fe3 N27 N28 B02J 5.4(6) . . . . ?
Fe3 N27 C47 C48 168.9(4) . . . . ?
Fe3 N25 N26 C46 -178.3(4) . . . . ?
Fe3 N25 N26 B02J 0.5(7) . . . . ?
Fe3 N25 C44 C45 177.7(5) . . . . ?
O1 C19 C18 N13 -12.9(9) . . . . ?
O1 C19 C18 N12 169.6(6) . . . . ?
O1 C19 C20 N14 -168.7(6) . . . . ?
O1 C19 C20 N15 17.6(9) . . . . ?
N4 N5 C6 C5 0.1(7) . . . . ?
N4 N5 B02H N7 -53.7(6) . . . . ?
N4 N5 B02H N9 60.4(6) . . . . ?
N4 N5 B02H N10 -176.1(5) . . . . ?
N8 N9 C12 C11 1.0(7) . . . . ?
N8 N9 B02H N5 -53.1(6) . . . . ?
N8 N9 B02H N7 62.1(6) . . . . ?
N8 N9 B02H N10 -173.3(5) . . . . ?
N8 C10 C11 C12 -0.4(7) . . . . ?
N6 N7 C9 C8 -0.4(6) . . . . ?
N6 N7 B02H N5 54.6(6) . . . . ?
N6 N7 B02H N9 -60.1(6) . . . . ?
N6 N7 B02H N10 174.5(5) . . . . ?
N29 C50 C51 C52 1.4(9) . . . . ?
N29 N30 C52 C51 1.0(8) . . . . ?
N5 N4 C4 C5 1.5(6) . . . . ?
N7 N6 C7 C8 -1.4(7) . . . . ?
N24 N23 C41 C42 2.0(6) . . . . ?
N24 C43 C42 C41 0.6(7) . . . . ?
N23 N24 C43 C42 0.6(6) . . . . ?
N23 N24 B02J N29 -176.0(5) . . . . ?
N23 N24 B02J N28 59.5(6) . . . . ?
N23 N24 B02J N26 -56.2(6) . . . . ?
N27 N28 C49 C48 -0.8(6) . . . . ?
N27 N28 B02J N29 173.2(5) . . . . ?
N27 N28 B02J N24 -62.5(6) . . . . ?
N27 N28 B02J N26 52.4(6) . . . . ?
N27 C47 C48 C49 -0.8(7) . . . . ?
N28 N27 C47 C48 0.3(6) . . . . ?
N28 C49 C48 C47 0.9(7) . . . . ?
N25 N26 C46 C45 0.3(7) . . . . ?
N25 N26 B02J N29 179.6(5) . . . . ?
N25 N26 B02J N24 57.4(7) . . . . ?
N25 N26 B02J N28 -57.3(6) . . . . ?
N18 C32 C33 N19 0.0(7) . . . . ?
N18 C31 C30 O2 172.1(6) . . . . ?
N18 C31 C30 C29 -14.5(9) . . . . ?
N13 C17 C16 N12 0.5(7) . . . . ?
N14 C21 C22 N15 -0.7(7) . . . . ?
N16 C29 C30 O2 -166.9(6) . . . . ?
N16 C29 C30 C31 19.7(9) . . . . ?
N16 C27 C28 N17 0.5(7) . . . . ?
N26 N25 C44 C45 0.1(7) . . . . ?
N9 N8 C10 C11 1.0(6) . . . . ?
N9 C12 C11 C10 -0.4(7) . . . . ?
N10 N11 C15 C14 -2.2(9) . . . . ?
N10 C13 C14 C15 0.4(8) . . . . ?
N19 C31 C30 O2 -15.3(9) . . . . ?
N19 C31 C30 C29 158.1(6) . . . . ?
N17 C29 C30 O2 18.4(10) . . . . ?
N17 C29 C30 C31 -154.9(6) . . . . ?
C43 N24 N23 Fe3 177.1(4) . . . . ?
C43 N24 N23 C41 -1.6(6) . . . . ?
C43 N24 B02J N29 7.6(9) . . . . ?
C43 N24 B02J N28 -116.9(6) . . . . ?
C43 N24 B02J N26 127.4(6) . . . . ?
C43 C42 C41 N23 -1.6(7) . . . . ?
N11 N10 C13 C14 -1.7(8) . . . . ?
N11 N10 B02H N5 78.5(7) . . . . ?
N11 N10 B02H N7 -41.0(8) . . . . ?
N11 N10 B02H N9 -162.1(6) . . . . ?
C49 N28 B02J N29 -13.3(9) . . . . ?
C49 N28 B02J N24 111.1(7) . . . . ?
C49 N28 B02J N26 -134.1(6) . . . . ?
C9 N7 B02H N5 -127.3(6) . . . . ?
C9 N7 B02H N9 118.0(6) . . . . ?
C9 N7 B02H N10 -7.4(9) . . . . ?
C9 C8 C7 N6 1.2(7) . . . . ?
C13 N10 N11 C15 2.5(8) . . . . ?
C13 N10 B02H N5 -88.2(7) . . . . ?
C13 N10 B02H N7 152.3(6) . . . . ?
C13 N10 B02H N9 31.1(8) . . . . ?
C13 C14 C15 N11 1.1(9) . . . . ?
C12 N9 B02H N5 129.6(6) . . . . ?
C12 N9 B02H N7 -115.2(7) . . . . ?
C12 N9 B02H N10 9.4(9) . . . . ?
C50 N29 N30 C52 -0.1(7) . . . . ?
C50 N29 B02J N24 40.2(8) . . . . ?
C50 N29 B02J N28 161.3(6) . . . . ?
C50 N29 B02J N26 -78.4(7) . . . . ?
C50 C51 C52 N30 -1.5(9) . . . . ?
C47 N27 N28 C49 0.3(6) . . . . ?
C47 N27 N28 B02J 175.5(5) . . . . ?
C32 N18 C31 N19 0.4(6) . . . . ?
C32 N18 C31 C30 174.0(6) . . . . ?
C21 N14 C20 N15 0.2(6) . . . . ?
C21 N14 C20 C19 -174.2(5) . . . . ?
C33 N19 C31 N18 -0.4(7) . . . . ?
C33 N19 C31 C30 -174.2(6) . . . . ?
C33 N19 C36 C37 -92.7(8) . . . . ?
C17 N13 C18 N12 -0.1(7) . . . . ?
C17 N13 C18 C19 -177.9(6) . . . . ?
C17 N13 C23 C24 -96.0(7) . . . . ?
C16 N12 C18 N13 0.4(6) . . . . ?
C16 N12 C18 C19 178.1(6) . . . . ?
C29 N16 C27 C28 -1.1(7) . . . . ?
C29 N17 C28 C27 0.4(7) . . . . ?
C29 N17 C34 C35 85.2(14) . . . . ?
C31 N18 C32 C33 -0.3(7) . . . . ?
C31 N19 C33 C32 0.3(7) . . . . ?
C31 N19 C36 C37 85.2(9) . . . . ?
C27 N16 C29 N17 1.3(7) . . . . ?
C27 N16 C29 C30 -174.0(6) . . . . ?
C22 N15 C20 N14 -0.6(6) . . . . ?
C22 N15 C20 C19 173.9(5) . . . . ?
C22 N15 C25 C26 97.9(7) . . . . ?
C36 N19 C33 C32 178.5(6) . . . . ?
C36 N19 C31 N18 -178.6(6) . . . . ?
C36 N19 C31 C30 7.7(10) . . . . ?
C18 N13 C17 C16 -0.2(7) . . . . ?
C18 N13 C23 C24 81.9(8) . . . . ?
C18 N12 C16 C17 -0.5(7) . . . . ?
C18 C19 C20 N14 14.7(8) . . . . ?
C18 C19 C20 N15 -159.0(5) . . . . ?
C4 N4 N5 C6 -0.9(6) . . . . ?
C4 N4 N5 B02H 179.6(5) . . . . ?
C4 C5 C6 N5 0.8(7) . . . . ?
C6 N5 B02H N7 126.9(6) . . . . ?
C6 N5 B02H N9 -118.9(6) . . . . ?
C6 N5 B02H N10 4.6(8) . . . . ?
C6 C5 C4 N4 -1.4(7) . . . . ?
C20 N14 C21 C22 0.3(6) . . . . ?
C20 N15 C22 C21 0.7(7) . . . . ?
C20 N15 C25 C26 -81.3(8) . . . . ?
C20 C19 C18 N13 163.7(5) . . . . ?
C20 C19 C18 N12 -13.8(9) . . . . ?
C10 N8 N9 C12 -1.2(6) . . . . ?
C10 N8 N9 B02H -179.3(5) . . . . ?
C7 N6 N7 C9 1.1(6) . . . . ?
C7 N6 N7 B02H 179.7(5) . . . . ?
C7 C8 C9 N7 -0.4(7) . . . . ?
C46 N26 B02J N29 -1.9(9) . . . . ?
C46 N26 B02J N24 -124.1(6) . . . . ?
C46 N26 B02J N28 121.2(6) . . . . ?
C46 C45 C44 N25 0.1(8) . . . . ?
C44 N25 N26 C46 -0.2(7) . . . . ?
C44 N25 N26 B02J 178.5(5) . . . . ?
C44 C45 C46 N26 -0.2(8) . . . . ?
C23 N13 C17 C16 178.0(5) . . . . ?
C23 N13 C18 N12 -178.2(5) . . . . ?
C23 N13 C18 C19 4.0(10) . . . . ?
N30 N29 C50 C51 -0.8(8) . . . . ?
N30 N29 B02J N24 -156.6(5) . . . . ?
N30 N29 B02J N28 -35.5(8) . . . . ?
N30 N29 B02J N26 84.8(7) . . . . ?
C25 N15 C22 C21 -178.7(5) . . . . ?
C25 N15 C20 N14 178.8(6) . . . . ?
C25 N15 C20 C19 -6.7(9) . . . . ?
C28 N17 C29 N16 -1.1(7) . . . . ?
C28 N17 C29 C30 174.3(6) . . . . ?
C28 N17 C34 C35 -94.0(14) . . . . ?
C34 N17 C29 N16 179.6(6) . . . . ?
C34 N17 C29 C30 -5.1(11) . . . . ?
C34 N17 C28 C27 179.7(6) . . . . ?
B02H N5 C6 C5 179.5(6) . . . . ?
B02H N7 C9 C8 -178.6(6) . . . . ?
B02H N9 C12 C11 178.5(6) . . . . ?
B02H N10 N11 C15 -166.4(6) . . . . ?
B02H N10 C13 C14 166.6(6) . . . . ?
B02J N29 C50 C51 165.3(6) . . . . ?
B02J N29 N30 C52 -164.9(6) . . . . ?
B02J N24 N23 Fe3 -0.2(6) . . . . ?
B02J N24 N23 C41 -178.9(5) . . . . ?
B02J N24 C43 C42 177.2(6) . . . . ?
B02J N28 C49 C48 -174.7(6) . . . . ?
B02J N26 C46 C45 -178.3(6) . . . . ?
